data_1100568
loop_
_publ_author_name
'Grebe, Jutta'
'Geiseler, Gertraud'
'Harms, Klaus'
'Neum\"uller, Bernhard'
'Dehnicke, Kurt'

_publ_section_title
;
 Domino Effect in the Buildup of N-I-N-I Chains of the
 N-Iodine(triphenylphosphane)imine
;
_journal_coden_ASTM ACIEF5
_journal_issue 1-2
_journal_name_full 'Angewandte Chemie, International Edition'
_journal_page_first 222
_journal_page_last 225
_journal_paper_doi 10.1002/(sici)1521-3773(19990115)38:1/2<222::aid-anie222>3.0.co;2-5
_journal_volume 38
_journal_year 1999
_chemical_formula_sum 'C72 H60 I8 N4 P4'
_space_group_IT_number 15
_symmetry_cell_setting monoclinic
_symmetry_space_group_name_Hall '-C 2yc'
_symmetry_space_group_name_H-M 'C 1 2/c 1'
_cell_angle_alpha 90
_cell_angle_beta 96.54(1)
_cell_angle_gamma 90
_cell_formula_units_Z 4
_cell_length_a 16.160(1)
_cell_length_b 24.931(2)
_cell_length_c 17.921(1)
_cod_depositor_comments
;

  Following symmetrically equivalent atoms were removed in order to
  leave only atoms from asymmetric unit:

  N1F* N 0.4397(3) 0.42145(18) 0.3580(3)
  I2F* I 0.33505(2) 0.47315(1) 0.35650(2)
  N2F* N 0.2165(3) 0.54163(19) 0.3521(3)
  I3F* I 0.27372(2) 0.61614(1) 0.35422(2)
  P2F* P 0.14385(8) 0.53363(6) 0.40519(8)
  C19F* C 0.1691(3) 0.5517(2) 0.5028(3)
  C20F* C 0.1149(4) 0.5799(3) 0.5433(4)
  H16F* H 0.06240 0.59020 0.51950
  C21F* C 0.1367(4) 0.5928(3) 0.6172(4)
  H17F* H 0.10050 0.61350 0.64310
  C22F* C 0.2118(5) 0.5756(3) 0.6537(4)
  H18F* H 0.22600 0.58360 0.70480
  C23F* C 0.2658(4) 0.5466(3) 0.6152(4)
  H19F* H 0.31670 0.53450 0.64020
  C24F* C 0.2454(4) 0.5351(3) 0.5399(4)
  H20F* H 0.28300 0.51610 0.51360
  C25F* C 0.0462(3) 0.5671(2) 0.3740(3)
  C26F* C 0.0429(4) 0.6231(3) 0.3733(5)
  H21F* H 0.09030 0.64340 0.39020
  C27F* C -0.0316(4) 0.6484(3) 0.3474(5)
  H22F* H -0.03390 0.68610 0.34670
  C28F* C -0.1008(4) 0.6200(3) 0.3231(4)
  H23F* H -0.15020 0.63800 0.30520
  C29F* C -0.0988(4) 0.5645(3) 0.3247(4)
  H24F* H -0.14700 0.54460 0.30830
  C30F* C -0.0252(4) 0.5382(3) 0.3506(4)
  H25F* H -0.02400 0.50050 0.35230
  C31F* C 0.1231(3) 0.4626(2) 0.4019(3)
  C32F* C 0.1200(4) 0.4327(2) 0.4661(4)
  H26F* H 0.12760 0.44920 0.51350
  C33F* C 0.1054(4) 0.3774(3) 0.4600(4)
  H27F* H 0.10330 0.35700 0.50390
  C34F* C 0.0941(4) 0.3525(2) 0.3923(4)
  H28F* H 0.08540 0.31520 0.38940
  C35F* C 0.0956(4) 0.3825(3) 0.3275(4)
  H29F* H 0.08630 0.36570 0.28040
  C36F* C 0.1107(3) 0.4373(2) 0.3316(3)
  H30F* H 0.11260 0.45730 0.28750
  P1F* P 0.43748(8) 0.36932(6) 0.41148(8)
  C1F* C 0.5342(3) 0.3335(2) 0.4098(3)
  C2F* C 0.5363(4) 0.2914(3) 0.3598(5)
  H1F* H 0.48720 0.28110 0.33000
  C3F* C 0.6101(5) 0.2640(3) 0.3530(5)
  H2F* H 0.61140 0.23580 0.31830
  C4F* C 0.6824(4) 0.2791(3) 0.3987(5)
  H3F* H 0.73140 0.25880 0.39900
  C5F* C 0.6810(4) 0.3236(4) 0.4428(4)
  H4F* H 0.73050 0.33610 0.46990
  C6F* C 0.6069(4) 0.3502(3) 0.4477(4)
  H5F* H 0.60690 0.38080 0.47820
  C7F* C 0.4218(3) 0.3897(2) 0.5058(3)
  C8F* C 0.4769(5) 0.4218(5) 0.5470(6)
  H6F* H 0.52590 0.43220 0.52730
  C9F* C 0.4627(6) 0.4396(6) 0.6173(6)
  H7F* H 0.50200 0.46200 0.64450
  C10F* C 0.3944(5) 0.4257(3) 0.6470(4)
  H8F* H 0.38670 0.43620 0.69610
  C11F* C 0.3358(6) 0.3960(4) 0.6056(5)
  H9F* H 0.28590 0.38730 0.62510
  C12F* C 0.3488(6) 0.3785(4) 0.5352(5)
  H10F* H 0.30720 0.35850 0.50670
  C13F* C 0.3583(3) 0.3197(2) 0.3819(3)
  C14F* C 0.3125(4) 0.3253(3) 0.3129(4)
  H11F* H 0.32120 0.35490 0.28230
  C15F* C 0.2526(4) 0.2866(3) 0.2886(4)
  H12F* H 0.22040 0.29060 0.24190
  C16F* C 0.2406(4) 0.2432(3) 0.3321(5)
  H13F* H 0.20070 0.21720 0.31510
  C17F* C 0.2874(4) 0.2373(3) 0.4022(4)
  H14F* H 0.27860 0.20770 0.43280
  C18F* C 0.3467(4) 0.2752(2) 0.4260(4)
  H15F* H 0.37950 0.27080 0.47240
  I4F* I 0.41705(3) 0.73170(2) 0.38513(3)

  Andrius Merkys
  2013-11-15
;
_cod_original_sg_symbol_H-M 'C 2/c'
_cod_database_code 1100568

loop_
_symmetry_equiv_pos_site_id
_symmetry_equiv_pos_as_xyz
1 x,y,z
2 1/2+x,1/2+y,z
3 x,-y,1/2+z
4 1/2+x,1/2-y,1/2+z
5 -x,-y,-z
6 -1/2-x,-1/2-y,-z
7 -x,y,-1/2-z
8 -1/2-x,-1/2+y,-1/2-z

loop_
_atom_site_label
_atom_site_type_symbol
_atom_site_fract_x
_atom_site_fract_y
_atom_site_fract_z
I1 I 0.50000 0.41889(2) 0.25000
I2 I 0.66495(2) 0.47315(1) 0.14350(2)
I3 I 0.72628(2) 0.61614(1) 0.14578(2)
I4 I 0.58295(3) 0.73170(2) 0.11487(3)
I5 I 0.50000 0.73131(2) 0.25000
N1 N 0.5603(3) 0.42145(18) 0.1420(3)
P1 P 0.56252(8) 0.36932(6) 0.08852(8)
C1 C 0.4658(3) 0.3335(2) 0.0902(3)
C2 C 0.4637(4) 0.2914(3) 0.1402(5)
H1 H 0.51280 0.28110 0.17000
C3 C 0.3899(5) 0.2640(3) 0.1470(5)
H2 H 0.38860 0.23580 0.18170
C4 C 0.3176(4) 0.2791(3) 0.1013(5)
H3 H 0.26860 0.25880 0.10100
C5 C 0.3190(4) 0.3236(4) 0.0572(4)
H4 H 0.26950 0.33610 0.03010
C6 C 0.3931(4) 0.3502(3) 0.0523(4)
H5 H 0.39310 0.38080 0.02180
C7 C 0.5782(3) 0.3897(2) -0.0058(3)
C8 C 0.5231(5) 0.4218(5) -0.0470(6)
H6 H 0.47410 0.43220 -0.02730
C9 C 0.5373(6) 0.4396(6) -0.1173(6)
H7 H 0.49800 0.46200 -0.14450
C10 C 0.6056(5) 0.4257(3) -0.1470(4)
H8 H 0.61330 0.43620 -0.19610
C11 C 0.6642(6) 0.3960(4) -0.1056(5)
H9 H 0.71410 0.38730 -0.12510
C12 C 0.6512(6) 0.3785(4) -0.0352(5)
H10 H 0.69280 0.35850 -0.00670
C13 C 0.6417(3) 0.3197(2) 0.1181(3)
C14 C 0.6875(4) 0.3253(3) 0.1871(4)
H11 H 0.67880 0.35490 0.21770
C15 C 0.7474(4) 0.2866(3) 0.2114(4)
H12 H 0.77960 0.29060 0.25810
C16 C 0.7594(4) 0.2432(3) 0.1679(5)
H13 H 0.79930 0.21720 0.18490
C17 C 0.7126(4) 0.2373(3) 0.0978(4)
H14 H 0.72140 0.20770 0.06720
C18 C 0.6533(4) 0.2752(2) 0.0740(4)
H15 H 0.62050 0.27080 0.02760
N2 N 0.7835(3) 0.54163(19) 0.1479(3)
P2 P 0.85615(8) 0.53363(6) 0.09481(8)
C19 C 0.8309(3) 0.5517(2) -0.0028(3)
C20 C 0.8851(4) 0.5799(3) -0.0433(4)
H16 H 0.93760 0.59020 -0.01950
C21 C 0.8633(4) 0.5928(3) -0.1172(4)
H17 H 0.89950 0.61350 -0.14310
C22 C 0.7882(5) 0.5756(3) -0.1537(4)
H18 H 0.77400 0.58360 -0.20480
C23 C 0.7342(4) 0.5466(3) -0.1152(4)
H19 H 0.68330 0.53450 -0.14020
C24 C 0.7546(4) 0.5351(3) -0.0399(4)
H20 H 0.71700 0.51610 -0.01360
C25 C 0.9538(3) 0.5671(2) 0.1260(3)
C26 C 0.9571(4) 0.6231(3) 0.1267(5)
H21 H 0.90970 0.64340 0.10980
C27 C 1.0316(4) 0.6484(3) 0.1526(5)
H22 H 1.03390 0.68610 0.15330
C28 C 1.1008(4) 0.6200(3) 0.1769(4)
H23 H 1.15020 0.63800 0.19480
C29 C 1.0988(4) 0.5645(3) 0.1753(4)
H24 H 1.14700 0.54460 0.19170
C30 C 1.0252(4) 0.5382(3) 0.1494(4)
H25 H 1.02400 0.50050 0.14770
C31 C 0.8769(3) 0.4626(2) 0.0981(3)
C32 C 0.8800(4) 0.4327(2) 0.0339(4)
H26 H 0.87240 0.44920 -0.01350
C33 C 0.8946(4) 0.3774(3) 0.0400(4)
H27 H 0.89670 0.35700 -0.00390
C34 C 0.9059(4) 0.3525(2) 0.1077(4)
H28 H 0.91460 0.31520 0.11060
C35 C 0.9044(4) 0.3825(3) 0.1725(4)
H29 H 0.91370 0.36570 0.21960
C36 C 0.8893(3) 0.4373(2) 0.1684(3)
H30 H 0.88740 0.45730 0.21250

loop_
_atom_type_symbol
_atom_type_radius_bond
C 0.68
H 0.23
I 1.40
N 0.77
P 1.05
